data_2204355
loop_
_publ_author_name
'Xiang-Shan Wang'
'Zhao-Sen Zeng'
'Da-Qing Shi'
'Hong Chen'
'Xian-Yong Wei'
'Zhi-Min Zong'

_publ_section_title
;Methyl
 2-amino-4-(4-nitrophenyl)-5-oxo-5,6-dihydro-4<i>H</i>-pyrano[3,2-<i>c</i>]quinoline-3-carboxylate
 dimethylformamide solvate
;
_journal_issue 10
_journal_name_full 'Acta Crystallographica Section E'
_journal_page_first o1745
_journal_page_last o1747
_journal_paper_doi 10.1107/S1600536804022093
_journal_volume 60
_journal_year 2004
_chemical_formula_iupac 'C20 H15 N3 O6 , C3 H7 N O'
_chemical_formula_moiety 'C20 H15 N3 O6 , C3 H7 N O'
_chemical_formula_sum 'C23 H22 N4 O7'
_chemical_formula_weight 466.45
_chemical_melting_point 549.0(10)
_chemical_name_systematic
;
methyl 2-amino-4-(4-nitrophenyl)-5,6-dihydro-4H-pyrano
[3,2-c] quinoline-5-one-3-carboxylate dimethylformamide solvate
;
_space_group_IT_number 2
_symmetry_cell_setting triclinic
_symmetry_space_group_name_Hall '-P 1'
_symmetry_space_group_name_H-M 'P -1'
_atom_sites_solution_hydrogens geom
_atom_sites_solution_primary direct
_atom_sites_solution_secondary difmap
_cell_angle_alpha 97.420(10)
_cell_angle_beta 101.634(9)
_cell_angle_gamma 93.010(10)
_cell_formula_units_Z 2
_cell_length_a 8.3120(10)
_cell_length_b 11.696(2)
_cell_length_c 11.7050(10)
_cell_measurement_reflns_used 33
_cell_measurement_temperature 295(2)
_cell_measurement_theta_max 15.34
_cell_measurement_theta_min 3.25
_cell_volume 1101.6(3)
_computing_cell_refinement XSCANS
_computing_data_collection 'XSCANS (Siemens, 1994)'
_computing_data_reduction 'SHELXTL (Sheldrick, 1997)'
_computing_molecular_graphics SHELXTL
_computing_publication_material SHELXTL
_computing_structure_refinement SHELXTL
_computing_structure_solution SHELXTL
_diffrn_ambient_temperature 295(2)
_diffrn_measured_fraction_theta_full 0.998
_diffrn_measured_fraction_theta_max 0.998
_diffrn_measurement_device_type 'Siemens P4'
_diffrn_measurement_method '\w scans'
_diffrn_radiation_monochromator graphite
_diffrn_radiation_source 'normal-focus sealed tube'
_diffrn_radiation_type MoK\a
_diffrn_radiation_wavelength 0.71073
_diffrn_reflns_av_R_equivalents 0.0095
_diffrn_reflns_av_sigmaI/netI 0.0409
_diffrn_reflns_limit_h_max 10
_diffrn_reflns_limit_h_min 0
_diffrn_reflns_limit_k_max 14
_diffrn_reflns_limit_k_min -14
_diffrn_reflns_limit_l_max 14
_diffrn_reflns_limit_l_min -14
_diffrn_reflns_number 4659
_diffrn_reflns_theta_full 25.75
_diffrn_reflns_theta_max 25.75
_diffrn_reflns_theta_min 1.76
_diffrn_standards_decay_% 4.41
_diffrn_standards_interval_count 97
_diffrn_standards_number 3
_exptl_absorpt_coefficient_mu 0.106
_exptl_absorpt_correction_type none
_exptl_crystal_colour colorless
_exptl_crystal_density_diffrn 1.406
_exptl_crystal_density_method 'not measured'
_exptl_crystal_description block
_exptl_crystal_F_000 488
_exptl_crystal_size_max 0.58
_exptl_crystal_size_mid 0.36
_exptl_crystal_size_min 0.24
_refine_diff_density_max 0.495
_refine_diff_density_min -0.586
_refine_ls_extinction_coef 0.019(5)
_refine_ls_extinction_expression Fc^*^=kFc[1+0.001xFc^2^\l^3^/sin(2\q)]^-1/4^
_refine_ls_extinction_method SHELXL97
_refine_ls_goodness_of_fit_ref 1.070
_refine_ls_hydrogen_treatment mixed
_refine_ls_matrix_type full
_refine_ls_number_parameters 341
_refine_ls_number_reflns 4199
_refine_ls_number_restraints 8
_refine_ls_restrained_S_all 1.069
_refine_ls_R_factor_all 0.1041
_refine_ls_R_factor_gt 0.0649
_refine_ls_shift/su_max 0.000
_refine_ls_shift/su_mean 0.000
_refine_ls_structure_factor_coef Fsqd
_refine_ls_weighting_details 'calc w=1/[\s^2^(Fo^2^)+(0.1169P)^2^] where P=(Fo^2^+2Fc^2^)/3'
_refine_ls_weighting_scheme calc
_refine_ls_wR_factor_gt 0.1882
_refine_ls_wR_factor_ref 0.2088
_reflns_number_gt 2437
_reflns_number_total 4199
_reflns_threshold_expression I>2\s(I)
_cod_data_source_file is6003.cif
_cod_data_source_block I
_cod_depositor_comments
;
The following automatic conversions were performed:
'_symmetry_cell_setting' value 'Triclinic' changed to 'triclinic'
according to '/home/saulius/struct/CIF-dictionaries/cif_core.dic'
dictionary named 'cif_core.dic' version 2.4.1 from 2010-06-29.

Automatic conversion script
Id: cif_fix_enum 1527 2010-12-29 10:47:43Z saulius 

The following automatic conversions were performed:

'_chemical_melting_point' value '548-550' was changed to '549.0(10)'
- the average value was taken and precision was estimated.

Automatic conversion script
Id: cif_fix_values 1646 2011-03-28 12:23:43Z adriana 

The following automatic conversions were performed:

'_chemical_melting_point' value '548-550' was changed to '549.0(10)'
- the average value was taken and precision was
estimated.

'_symmetry_cell_setting' value 'Triclinic' changed to
'triclinic' according to
/home/saulius/struct/CIF-dictionaries/cif_core.dic dictionary named
'cif_core.dic' version 2.4.1 from 2010-06-29.

Automatic conversion script
Id: cif_fix_values 1715 2011-07-08 13:25:40Z adriana 
;
_cod_original_sg_symbol_H-M P-1
_cod_database_code 2204355
_cod_database_fobs_code 2204355

loop_
_symmetry_equiv_pos_as_xyz
'x, y, z'
'-x, -y, -z'

loop_
_atom_site_label
_atom_site_fract_x
_atom_site_fract_y
_atom_site_fract_z
_atom_site_U_iso_or_equiv
_atom_site_adp_type
_atom_site_calc_flag
_atom_site_refinement_flags
_atom_site_occupancy
_atom_site_disorder_assembly
_atom_site_disorder_group
_atom_site_type_symbol
O1 0.6462(2) 0.21041(17) 0.56822(17) 0.0504(6) Uani d . 1 . . O
O2 0.1562(2) 0.03109(18) 0.63596(17) 0.0533(6) Uani d . 1 . . O
O3 0.6733(3) 0.10630(18) 0.94637(17) 0.0542(6) Uani d . 1 . . O
O4 0.9157(2) 0.14923(19) 0.8980(2) 0.0608(6) Uani d . 1 . . O
O5 0.2561(4) 0.6361(3) 0.9357(3) 0.1105(11) Uiso d . 1 . . O
O6 0.1711(4) 0.5338(3) 1.0541(3) 0.0946(9) Uiso d . 1 . . O
N1 0.1719(3) 0.0704(2) 0.4533(2) 0.0463(6) Uani d . 1 . . N
N2 0.8953(3) 0.2166(2) 0.6806(3) 0.0618(8) Uani d . 1 . . N
H2A 0.9672 0.2102 0.7431 0.074 Uiso calc R 1 . . H
H2B 0.9265 0.2385 0.6206 0.074 Uiso calc R 1 . . H
N3 0.2314(4) 0.5454(3) 0.9712(3) 0.0755(9) Uani d . 1 . . N
C1 0.4859(3) 0.1628(2) 0.5346(2) 0.0409(7) Uani d . 1 . . C
C2 0.4151(4) 0.1600(2) 0.4116(2) 0.0440(7) Uani d . 1 . . C
C3 0.4977(4) 0.2017(3) 0.3298(3) 0.0596(9) Uani d . 1 . . C
H3 0.6080 0.2293 0.3530 0.071 Uiso calc R 1 . . H
C4 0.4152(5) 0.2014(3) 0.2155(3) 0.0696(10) Uani d . 1 . . C
H4 0.4689 0.2301 0.1614 0.083 Uiso calc R 1 . . H
C5 0.2495(5) 0.1578(3) 0.1807(3) 0.0696(10) Uani d . 1 . . C
H5 0.1935 0.1591 0.1037 0.084 Uiso calc R 1 . . H
C6 0.1691(4) 0.1134(3) 0.2580(3) 0.0582(9) Uani d . 1 . . C
H6 0.0603 0.0826 0.2331 0.070 Uiso calc R 1 . . H
C7 0.2513(4) 0.1144(2) 0.3746(2) 0.0455(7) Uani d . 1 . . C
C8 0.2370(3) 0.0729(2) 0.5710(2) 0.0408(7) Uani d . 1 . . C
C9 0.4033(3) 0.1267(2) 0.6126(2) 0.0377(6) Uani d . 1 . . C
C10 0.4773(3) 0.1448(2) 0.7426(2) 0.0385(6) Uani d . 1 . . C
H10 0.4454 0.0765 0.7760 0.046 Uiso calc R 1 . . H
C11 0.6633(3) 0.1577(2) 0.7612(2) 0.0414(7) Uani d . 1 . . C
C12 0.7367(3) 0.1930(2) 0.6770(3) 0.0451(7) Uani d . 1 . . C
C13 0.4097(3) 0.2501(2) 0.8020(2) 0.0367(6) Uani d . 1 . . C
C14 0.4602(4) 0.3610(2) 0.7861(3) 0.0536(8) Uani d . 1 . . C
H14 0.5361 0.3702 0.7388 0.064 Uiso calc R 1 . . H
C15 0.4011(4) 0.4573(3) 0.8384(3) 0.0600(9) Uani d . 1 . . C
H15 0.4348 0.5309 0.8256 0.072 Uiso calc R 1 . . H
C16 0.2915(4) 0.4430(3) 0.9096(3) 0.0502(8) Uani d . 1 . . C
C17 0.2369(4) 0.3354(3) 0.9271(3) 0.0564(8) Uani d . 1 . . C
H17 0.1619 0.3270 0.9751 0.068 Uiso calc R 1 . . H
C18 0.2952(4) 0.2398(3) 0.8720(3) 0.0507(8) Uani d . 1 . . C
H18 0.2568 0.1665 0.8821 0.061 Uiso calc R 1 . . H
C19 0.7649(4) 0.1390(2) 0.8718(3) 0.0462(7) Uani d . 1 . . C
C20 0.7638(5) 0.0869(3) 1.0602(3) 0.0696(10) Uani d . 1 . . C
H20A 0.8269 0.1570 1.0999 0.083 Uiso calc R 1 . . H
H20B 0.8366 0.0271 1.0500 0.083 Uiso calc R 1 . . H
H20C 0.6879 0.0637 1.1065 0.083 Uiso calc R 1 . . H
O7 -0.042(9) 0.304(15) 0.471(6) 0.161(5) Uani d PD 0.497(8) A 1 O
N4 0.1363(15) 0.4140(15) 0.4024(9) 0.079(9) Uani d PD 0.497(8) A 1 N
C21 0.0896(15) 0.3570(8) 0.4803(11) 0.117(5) Uani d PD 0.497(8) A 1 C
H21 0.1660 0.3570 0.5503 0.140 Uiso calc PR 0.497(8) A 1 H
C22 0.036(2) 0.4194(15) 0.2910(10) 0.164(5) Uani d PD 0.497(8) A 1 C
H22A 0.0741 0.3705 0.2315 0.197 Uiso calc PR 0.497(8) A 1 H
H22B 0.0400 0.4977 0.2745 0.197 Uiso calc PR 0.497(8) A 1 H
H22C -0.0761 0.3939 0.2911 0.197 Uiso calc PR 0.497(8) A 1 H
C23 0.2917(14) 0.4775(11) 0.4329(19) 0.151(7) Uani d PD 0.497(8) A 1 C
H23A 0.2785 0.5565 0.4612 0.181 Uiso calc PR 0.497(8) A 1 H
H23B 0.3400 0.4745 0.3648 0.181 Uiso calc PR 0.497(8) A 1 H
H23C 0.3623 0.4446 0.4935 0.181 Uiso calc PR 0.497(8) A 1 H
O7' -0.028(9) 0.303(14) 0.472(6) 0.161(5) Uani d PD 0.503(8) A 2 O
N4' 0.1264(15) 0.4172(15) 0.3969(10) 0.090(9) Uani d PD 0.503(8) A 2 N
C21' -0.0029(12) 0.3463(7) 0.3889(11) 0.084(3) Uani d PD 0.503(8) A 2 C
H21' -0.0775 0.3287 0.3171 0.101 Uiso calc PR 0.503(8) A 2 H
C22' 0.234(2) 0.4330(15) 0.5084(11) 0.164(5) Uani d PD 0.503(8) A 2 C
H22D 0.2731 0.5132 0.5302 0.197 Uiso calc PR 0.503(8) A 2 H
H22E 0.3267 0.3875 0.5050 0.197 Uiso calc PR 0.503(8) A 2 H
H22F 0.1773 0.4090 0.5659 0.197 Uiso calc PR 0.503(8) A 2 H
C23' 0.169(2) 0.4589(12) 0.2983(14) 0.135(6) Uani d PD 0.503(8) A 2 C
H23D 0.2740 0.4333 0.2886 0.162 Uiso calc PR 0.503(8) A 2 H
H23E 0.1756 0.5419 0.3102 0.162 Uiso calc PR 0.503(8) A 2 H
H23F 0.0868 0.4299 0.2290 0.162 Uiso calc PR 0.503(8) A 2 H
H1N 0.079(5) 0.039(3) 0.428(3) 0.070(11) Uiso d . 1 . . H

loop_
_atom_site_aniso_label
_atom_site_aniso_U_11
_atom_site_aniso_U_22
_atom_site_aniso_U_33
_atom_site_aniso_U_12
_atom_site_aniso_U_13
_atom_site_aniso_U_23
O1 0.0398(11) 0.0559(12) 0.0535(12) -0.0069(9) 0.0051(9) 0.0120(10)
O2 0.0388(11) 0.0671(14) 0.0478(12) -0.0150(10) 0.0020(10) 0.0039(10)
O3 0.0517(12) 0.0574(13) 0.0488(12) 0.0013(10) -0.0030(10) 0.0134(10)
O4 0.0382(12) 0.0617(14) 0.0738(15) 0.0004(10) -0.0092(10) 0.0113(11)
N1 0.0380(14) 0.0475(14) 0.0457(14) -0.0080(11) -0.0024(12) 0.0008(11)
N2 0.0368(14) 0.0767(19) 0.0713(18) -0.0053(13) 0.0085(13) 0.0169(15)
N3 0.086(2) 0.0611(19) 0.070(2) -0.0087(16) 0.0019(17) 0.0043(15)
C1 0.0378(15) 0.0336(14) 0.0480(16) -0.0007(11) 0.0048(13) 0.0017(12)
C2 0.0511(17) 0.0369(15) 0.0414(16) 0.0023(13) 0.0067(13) 0.0014(12)
C3 0.068(2) 0.057(2) 0.0528(19) -0.0044(16) 0.0138(17) 0.0065(15)
C4 0.096(3) 0.065(2) 0.049(2) 0.001(2) 0.018(2) 0.0093(16)
C5 0.095(3) 0.065(2) 0.0420(18) 0.004(2) -0.0008(19) 0.0046(16)
C6 0.068(2) 0.0517(18) 0.0453(18) 0.0028(16) -0.0064(16) -0.0006(14)
C7 0.0537(17) 0.0359(15) 0.0415(16) 0.0037(13) 0.0025(14) -0.0027(12)
C8 0.0352(14) 0.0387(15) 0.0425(16) -0.0014(12) -0.0007(12) -0.0008(12)
C9 0.0346(14) 0.0339(14) 0.0413(15) 0.0002(11) 0.0031(12) 0.0022(11)
C10 0.0345(14) 0.0351(14) 0.0429(15) -0.0036(11) 0.0011(12) 0.0078(11)
C11 0.0351(14) 0.0348(14) 0.0508(16) -0.0011(11) 0.0017(13) 0.0066(12)
C12 0.0356(15) 0.0403(15) 0.0547(18) 0.0000(12) 0.0021(13) 0.0029(13)
C13 0.0334(13) 0.0357(14) 0.0346(14) -0.0045(11) -0.0057(11) 0.0043(11)
C14 0.063(2) 0.0432(17) 0.0567(18) -0.0039(15) 0.0199(16) 0.0069(14)
C15 0.075(2) 0.0370(16) 0.065(2) -0.0011(15) 0.0106(18) 0.0069(15)
C16 0.0456(17) 0.0440(17) 0.0524(17) 0.0047(13) -0.0008(14) -0.0079(13)
C17 0.0534(18) 0.058(2) 0.0568(19) -0.0010(15) 0.0155(15) 0.0002(15)
C18 0.0503(17) 0.0434(17) 0.0582(19) -0.0055(13) 0.0152(15) 0.0050(14)
C19 0.0421(17) 0.0321(14) 0.0581(18) 0.0021(12) -0.0024(14) 0.0034(13)
C20 0.081(2) 0.064(2) 0.055(2) 0.0078(19) -0.0134(18) 0.0180(17)
O7 0.201(10) 0.118(4) 0.217(5) 0.029(11) 0.141(6) 0.059(4)
N4 0.114(17) 0.071(12) 0.081(10) 0.029(10) 0.061(10) 0.047(8)
C21 0.062(6) 0.064(6) 0.212(16) -0.003(5) 0.027(9) -0.027(8)
C22 0.191(13) 0.168(11) 0.113(8) 0.099(10) -0.015(8) -0.016(7)
C23 0.119(11) 0.089(8) 0.25(2) -0.014(8) 0.066(14) 0.023(11)
O7' 0.201(10) 0.118(4) 0.217(5) 0.029(11) 0.141(6) 0.059(4)
N4' 0.067(10) 0.057(11) 0.137(17) -0.014(8) 0.016(9) -0.001(9)
C21' 0.086(7) 0.084(6) 0.096(7) 0.004(5) 0.047(6) 0.023(5)
C22' 0.191(13) 0.168(11) 0.113(8) 0.099(10) -0.015(8) -0.016(7)
C23' 0.138(12) 0.106(9) 0.210(16) 0.048(9) 0.100(13) 0.097(11)

loop_
_atom_type_symbol
_atom_type_description
_atom_type_scat_dispersion_real
_atom_type_scat_dispersion_imag
_atom_type_scat_source
C C 0.0033 0.0016 'International Tables Vol C Tables 4.2.6.8 and 6.1.1.4'
H H 0.0000 0.0000 'International Tables Vol C Tables 4.2.6.8 and 6.1.1.4'
N N 0.0061 0.0033 'International Tables Vol C Tables 4.2.6.8 and 6.1.1.4'
O O 0.0106 0.0060 'International Tables Vol C Tables 4.2.6.8 and 6.1.1.4'

loop_
_geom_angle_atom_site_label_1
_geom_angle_atom_site_label_2
_geom_angle_atom_site_label_3
_geom_angle
_geom_angle_publ_flag
C1 O1 C12 118.1(2) yes
C19 O3 C20 115.8(2) ?
C8 N1 C7 125.2(3) yes
C8 N1 H1N 117(2) ?
C7 N1 H1N 118(2) ?
C12 N2 H2A 120.0 ?
C12 N2 H2B 120.0 ?
H2A N2 H2B 120.0 ?
O6 N3 O5 125.5(4) ?
O6 N3 C16 118.6(3) ?
O5 N3 C16 115.8(3) ?
C9 C1 O1 121.9(2) yes
C9 C1 C2 123.9(3) ?
O1 C1 C2 114.2(2) ?
C7 C2 C3 119.5(3) ?
C7 C2 C1 115.9(3) ?
C3 C2 C1 124.6(3) ?
C4 C3 C2 119.9(3) ?
C4 C3 H3 120.0 ?
C2 C3 H3 120.0 ?
C3 C4 C5 119.7(3) ?
C3 C4 H4 120.2 ?
C5 C4 H4 120.2 ?
C6 C5 C4 121.1(3) ?
C6 C5 H5 119.4 ?
C4 C5 H5 119.4 ?
C5 C6 C7 119.6(3) ?
C5 C6 H6 120.2 ?
C7 C6 H6 120.2 ?
N1 C7 C6 120.2(3) ?
N1 C7 C2 119.7(3) ?
C6 C7 C2 120.1(3) ?
O2 C8 N1 120.9(2) ?
O2 C8 C9 123.2(2) ?
N1 C8 C9 115.9(3) ?
C1 C9 C8 119.2(2) ?
C1 C9 C10 121.5(2) ?
C8 C9 C10 119.3(2) ?
C9 C10 C11 109.4(2) yes
C9 C10 C13 109.5(2) ?
C11 C10 C13 112.0(2) ?
C9 C10 H10 108.6 ?
C11 C10 H10 108.6 ?
C13 C10 H10 108.6 ?
C12 C11 C19 119.0(3) ?
C12 C11 C10 120.5(2) yes
C19 C11 C10 120.4(3) ?
N2 C12 C11 129.0(3) ?
N2 C12 O1 109.2(3) ?
C11 C12 O1 121.8(2) yes
C18 C13 C14 117.4(3) ?
C18 C13 C10 122.1(2) ?
C14 C13 C10 120.6(3) ?
C15 C14 C13 121.8(3) ?
C15 C14 H14 119.1 ?
C13 C14 H14 119.1 ?
C16 C15 C14 118.7(3) ?
C16 C15 H15 120.6 ?
C14 C15 H15 120.6 ?
C17 C16 C15 121.6(3) ?
C17 C16 N3 118.5(3) ?
C15 C16 N3 119.9(3) ?
C16 C17 C18 118.7(3) ?
C16 C17 H17 120.6 ?
C18 C17 H17 120.6 ?
C17 C18 C13 121.8(3) ?
C17 C18 H18 119.1 ?
C13 C18 H18 119.1 ?
O4 C19 O3 122.0(3) ?
O4 C19 C11 126.4(3) ?
O3 C19 C11 111.6(2) ?
O3 C20 H20A 109.5 ?
O3 C20 H20B 109.5 ?
H20A C20 H20B 109.5 ?
O3 C20 H20C 109.5 ?
H20A C20 H20C 109.5 ?
H20B C20 H20C 109.5 ?
C21 N4 C23 118.5(11) ?
C21 N4 C22 123.0(13) ?
C23 N4 C22 118.5(13) ?
O7 C21 N4 127.1(16) ?
O7 C21 H21 116.5 ?
N4 C21 H21 116.5 ?
C21' N4' C23' 122.8(10) ?
C21' N4' C22' 114.0(13) ?
C23' N4' C22' 122.3(13) ?
O7' C21' N4' 122(2) ?
O7' C21' H21' 119.2 ?
N4' C21' H21' 119.2 ?
N4' C22' H22D 109.5 ?
N4' C22' H22E 109.5 ?
H22D C22' H22E 109.5 ?
N4' C22' H22F 109.5 ?
H22D C22' H22F 109.5 ?
H22E C22' H22F 109.5 ?
N4' C23' H23D 109.5 ?
N4' C23' H23E 109.5 ?
H23D C23' H23E 109.5 ?
N4' C23' H23F 109.5 ?
H23D C23' H23F 109.5 ?
H23E C23' H23F 109.5 ?

loop_
_geom_bond_atom_site_label_1
_geom_bond_atom_site_label_2
_geom_bond_distance
_geom_bond_publ_flag
O1 C1 1.376(3) yes
O1 C12 1.388(3) yes
O2 C8 1.239(3) yes
O3 C19 1.346(4) ?
O3 C20 1.444(3) ?
O4 C19 1.224(3) ?
O5 N3 1.211(4) ?
O6 N3 1.198(4) ?
N1 C8 1.371(3) yes
N1 C7 1.371(4) yes
N1 H1N 0.82(4) ?
N2 C12 1.324(4) ?
N2 H2A 0.86 ?
N2 H2B 0.86 ?
N3 C16 1.479(4) ?
C1 C9 1.343(4) yes
C1 C2 1.437(4) yes
C2 C7 1.397(4) yes
C2 C3 1.405(4) ?
C3 C4 1.375(4) ?
C3 H3 0.93 ?
C4 C5 1.403(5) ?
C4 H4 0.93 ?
C5 C6 1.365(5) ?
C5 H5 0.93 ?
C6 C7 1.396(4) ?
C6 H6 0.93 ?
C8 C9 1.451(4) yes
C9 C10 1.504(4) yes
C10 C11 1.514(4) yes
C10 C13 1.525(4) ?
C10 H10 0.98 ?
C11 C12 1.355(4) yes
C11 C19 1.445(4) ?
C13 C18 1.385(4) ?
C13 C14 1.389(4) ?
C14 C15 1.373(4) ?
C14 H14 0.93 ?
C15 C16 1.371(4) ?
C15 H15 0.93 ?
C16 C17 1.370(4) ?
C17 C18 1.377(4) ?
C17 H17 0.93 ?
C18 H18 0.93 ?
C20 H20A 0.96 ?
C20 H20B 0.96 ?
C20 H20C 0.96 ?
O7 C21 1.210(3) ?
N4 C21 1.303(3) ?
N4 C23 1.411(3) ?
N4 C22 1.412(3) ?
C21 H21 0.93 ?
C22 H22A 0.96 ?
C22 H22B 0.96 ?
C22 H22C 0.96 ?
C23 H23A 0.96 ?
C23 H23B 0.96 ?
C23 H23C 0.96 ?
O7' C21' 1.210(3) ?
N4' C21' 1.303(3) ?
N4' C23' 1.410(3) ?
N4' C22' 1.412(3) ?
C21' H21' 0.93 ?
C22' H22D 0.96 ?
C22' H22E 0.96 ?
C22' H22F 0.96 ?
C23' H23D 0.96 ?
C23' H23E 0.96 ?
C23' H23F 0.96 ?

loop_
_geom_hbond_atom_site_label_D
_geom_hbond_atom_site_label_H
_geom_hbond_atom_site_label_A
_geom_hbond_site_symmetry_A
_geom_hbond_distance_DH
_geom_hbond_distance_HA
_geom_hbond_distance_DA
_geom_hbond_angle_DHA
N1 H1N O2 2_556 0.82(4) 2.03(4) 2.851(3) 177(3)
N2 H2A O4 . 0.86 2.14 2.735(4) 125.6
N2 H2B O7 1_655 0.86 2.05 2.901(19) 168.9
N2 H2B O7' 1_655 0.86 2.07 2.92(2) 172.0

loop_
_geom_torsion_atom_site_label_1
_geom_torsion_atom_site_label_2
_geom_torsion_atom_site_label_3
_geom_torsion_atom_site_label_4
_geom_torsion
_geom_torsion_publ_flag
C12 O1 C1 C9 17.1(4) ?
C12 O1 C1 C2 -165.4(2) ?
C9 C1 C2 C7 -1.3(4) yes
O1 C1 C2 C7 -178.8(2) ?
C9 C1 C2 C3 177.3(3) ?
O1 C1 C2 C3 -0.2(4) ?
C7 C2 C3 C4 2.6(4) ?
C1 C2 C3 C4 -176.0(3) ?
C2 C3 C4 C5 -1.0(5) ?
C3 C4 C5 C6 -1.2(5) ?
C4 C5 C6 C7 1.9(5) ?
C8 N1 C7 C6 -176.1(3) ?
C8 N1 C7 C2 4.0(4) yes
C5 C6 C7 N1 179.8(3) ?
C5 C6 C7 C2 -0.3(5) ?
C3 C2 C7 N1 178.0(3) ?
C1 C2 C7 N1 -3.3(4) yes
C3 C2 C7 C6 -1.9(4) ?
C1 C2 C7 C6 176.8(3) ?
C7 N1 C8 O2 179.9(3) ?
C7 N1 C8 C9 0.0(4) yes
O1 C1 C9 C8 -177.5(2) ?
C2 C1 C9 C8 5.2(4) yes
O1 C1 C9 C10 4.7(4) yes
C2 C1 C9 C10 -172.6(2) ?
O2 C8 C9 C1 175.6(3) ?
N1 C8 C9 C1 -4.5(4) yes
O2 C8 C9 C10 -6.6(4) ?
N1 C8 C9 C10 173.4(2) ?
C1 C9 C10 C11 -23.7(3) ?
C8 C9 C10 C11 158.5(2) ?
C1 C9 C10 C13 99.4(3) ?
C8 C9 C10 C13 -78.4(3) ?
C9 C10 C11 C12 23.5(3) yes
C13 C10 C11 C12 -98.1(3) ?
C9 C10 C11 C19 -160.0(2) ?
C13 C10 C11 C19 78.4(3) ?
C19 C11 C12 N2 -1.6(5) ?
C10 C11 C12 N2 174.9(3) ?
C19 C11 C12 O1 178.8(2) ?
C10 C11 C12 O1 -4.7(4) yes
C1 O1 C12 N2 163.3(2) ?
C1 O1 C12 C11 -17.0(4) yes
C9 C10 C13 C18 106.5(3) ?
C11 C10 C13 C18 -132.0(3) ?
C9 C10 C13 C14 -72.6(3) ?
C11 C10 C13 C14 48.9(3) ?
C18 C13 C14 C15 0.7(4) ?
C10 C13 C14 C15 179.9(3) ?
C13 C14 C15 C16 1.2(5) ?
C14 C15 C16 C17 -1.8(5) ?
C14 C15 C16 N3 177.3(3) ?
O6 N3 C16 C17 17.8(5) ?
O5 N3 C16 C17 -165.9(3) ?
O6 N3 C16 C15 -161.3(3) ?
O5 N3 C16 C15 15.0(5) ?
C15 C16 C17 C18 0.5(5) ?
N3 C16 C17 C18 -178.6(3) ?
C16 C17 C18 C13 1.4(5) ?
C14 C13 C18 C17 -2.0(4) ?
C10 C13 C18 C17 178.9(3) ?
C20 O3 C19 O4 1.5(4) ?
C20 O3 C19 C11 -179.2(2) ?
C12 C11 C19 O4 -1.8(4) ?
C10 C11 C19 O4 -178.3(3) ?
C12 C11 C19 O3 178.9(2) ?
C10 C11 C19 O3 2.3(3) ?
C23 N4 C21 O7 175(12) ?
C22 N4 C21 O7 -2(12) ?
C23' N4' C21' O7' 173(11) ?
C22' N4' C21' O7' 3(11) ?
